data_4078266
loop_
_publ_author_name
'Xiong, Jing'
'Liu, Wei'
'Wang, Yong'
'Cui, Long'
'Li, Yi-Zhi'
'Zuo, Jing-Lin'

_publ_section_title
;
 Tricarbonyl Mono- and Dinuclear Rhenium(I) Complexes with Redox-Active
 Bis(pyrazole)--Tetrathiafulvalene Ligands: Syntheses, Crystal Structures,
 and Properties
;
_journal_issue 10
_journal_name_full Organometallics
_journal_page_first 3938
_journal_paper_doi 10.1021/om300159r
_journal_volume 31
_journal_year 2012
_chemical_formula_moiety 'C42 H40 Cl2 N8 O6 Re2 S16, 2(C4 H8 O)'
_chemical_formula_sum 'C50 H56 Cl2 N8 O8 Re2 S16'
_chemical_formula_weight 1853.29
_chemical_name_systematic
; 
 ? 
;
_space_group_IT_number 14
_symmetry_cell_setting monoclinic
_symmetry_space_group_name_Hall '-P 2ybc'
_symmetry_space_group_name_H-M 'P 1 21/c 1'
_atom_sites_solution_hydrogens geom
_atom_sites_solution_primary direct
_atom_sites_solution_secondary difmap
_audit_creation_method SHELXL-97
_cell_angle_alpha 90.00
_cell_angle_beta 113.004(3)
_cell_angle_gamma 90.00
_cell_formula_units_Z 2
_cell_length_a 10.382(2)
_cell_length_b 27.9179(14)
_cell_length_c 13.2827(16)
_cell_measurement_temperature 291(2)
_cell_volume 3543.8(8)
_computing_structure_refinement 'SHELXL-97 (Sheldrick, 1997)'
_computing_structure_solution 'SHELXS-97 (Sheldrick, 1990)'
_diffrn_ambient_temperature 291(2)
_diffrn_measured_fraction_theta_full 0.992
_diffrn_measured_fraction_theta_max 0.992
_diffrn_radiation_monochromator graphite
_diffrn_radiation_source 'fine-focus sealed tube'
_diffrn_radiation_type MoK\a
_diffrn_radiation_wavelength 0.71073
_diffrn_reflns_av_R_equivalents 0.0456
_diffrn_reflns_av_sigmaI/netI 0.0565
_diffrn_reflns_limit_h_max 9
_diffrn_reflns_limit_h_min -12
_diffrn_reflns_limit_k_max 26
_diffrn_reflns_limit_k_min -34
_diffrn_reflns_limit_l_max 16
_diffrn_reflns_limit_l_min -16
_diffrn_reflns_number 15521
_diffrn_reflns_theta_full 26.00
_diffrn_reflns_theta_max 26.00
_diffrn_reflns_theta_min 2.13
_exptl_absorpt_coefficient_mu 4.013
_exptl_absorpt_correction_T_max 0.6445
_exptl_absorpt_correction_T_min 0.6035
_exptl_absorpt_correction_type multi-scan
_exptl_crystal_colour red
_exptl_crystal_density_diffrn 1.737
_exptl_crystal_density_method 'not measured'
_exptl_crystal_description block
_exptl_crystal_F_000 1832
_exptl_crystal_size_max 0.14
_exptl_crystal_size_mid 0.13
_exptl_crystal_size_min 0.12
_refine_diff_density_max 0.774
_refine_diff_density_min -0.956
_refine_diff_density_rms 0.128
_refine_ls_extinction_method none
_refine_ls_goodness_of_fit_ref 1.051
_refine_ls_hydrogen_treatment constr
_refine_ls_matrix_type full
_refine_ls_number_parameters 389
_refine_ls_number_reflns 6932
_refine_ls_number_restraints 0
_refine_ls_restrained_S_all 1.051
_refine_ls_R_factor_all 0.0715
_refine_ls_R_factor_gt 0.0477
_refine_ls_shift/su_max 0.000
_refine_ls_shift/su_mean 0.000
_refine_ls_structure_factor_coef Fsqd
_refine_ls_weighting_details 'calc w=1/[\s^2^(Fo^2^)+(0.0700P)^2^+1.9900P] where P=(Fo^2^+2Fc^2^)/3'
_refine_ls_weighting_scheme calc
_refine_ls_wR_factor_gt 0.1140
_refine_ls_wR_factor_ref 0.1250
_reflns_number_gt 5012
_reflns_number_total 6932
_reflns_threshold_expression >2sigma(I)
_cod_data_source_file om300159r_si_002.cif
_cod_data_source_block 3
_cod_original_cell_volume 3543.6(9)
_cod_original_sg_symbol_H-M P2(1)/c
_cod_database_code 4078266

loop_
_symmetry_equiv_pos_as_xyz
'x, y, z'
'-x, y+1/2, -z+1/2'
'-x, -y, -z'
'x, -y-1/2, z-1/2'

loop_
_atom_site_label
_atom_site_type_symbol
_atom_site_fract_x
_atom_site_fract_y
_atom_site_fract_z
_atom_site_U_iso_or_equiv
_atom_site_adp_type
_atom_site_occupancy
_atom_site_symmetry_multiplicity
_atom_site_calc_flag
_atom_site_refinement_flags
C1 C 0.4967(7) 0.7740(3) 1.2944(6) 0.0409(15) Uani 1 1 d .
C2 C 0.5812(8) 0.7261(3) 1.1556(6) 0.0490(17) Uani 1 1 d .
C3 C 0.3631(7) 0.7779(3) 1.0766(6) 0.0443(16) Uani 1 1 d .
C4 C 0.2637(7) 0.8642(3) 1.1951(6) 0.0451(16) Uani 1 1 d .
H4A H 0.2694 0.8311 1.1780 0.068 Uiso 1 1 d R
H4B H 0.1821 0.8783 1.1402 0.068 Uiso 1 1 d R
H4C H 0.2574 0.8667 1.2652 0.068 Uiso 1 1 d R
C5 C 0.3901(8) 0.8899(3) 1.2001(7) 0.0521(18) Uani 1 1 d .
C6 C 0.4209(7) 0.9404(2) 1.2112(6) 0.0417(15) Uani 1 1 d .
C7 C 0.5492(7) 0.9448(2) 1.2062(5) 0.0358(13) Uani 1 1 d .
C8 C 0.6272(7) 0.9894(2) 1.2058(6) 0.0413(15) Uani 1 1 d .
H8A H 0.7259 0.9846 1.2447 0.062 Uiso 1 1 d R
H8B H 0.5964 1.0148 1.2398 0.062 Uiso 1 1 d R
H8C H 0.6084 0.9978 1.1313 0.062 Uiso 1 1 d R
C9 C 0.2399(7) 1.0087(2) 1.0965(5) 0.0385(14) Uani 1 1 d .
C10 C 0.2482(7) 1.0559(3) 1.0763(5) 0.0406(14) Uani 1 1 d .
C11 C 0.3409(7) 1.1453(2) 1.0885(6) 0.0428(15) Uani 1 1 d .
C12 C 0.1147(7) 1.1927(3) 1.0660(7) 0.0508(18) Uani 1 1 d .
H12D H 0.1048 1.1706 1.1180 0.076 Uiso 1 1 calc R
H12E H 0.0313 1.1922 1.0002 0.076 Uiso 1 1 calc R
H12F H 0.1291 1.2244 1.0964 0.076 Uiso 1 1 calc R
C13 C 0.2349(7) 1.1788(2) 1.0408(5) 0.0397(14) Uani 1 1 d .
C14 C 0.5697(7) 1.1230(3) 1.0585(6) 0.0429(16) Uani 1 1 d .
H14A H 0.5471 1.0920 1.0245 0.064 Uiso 1 1 d R
H14B H 0.6186 1.1191 1.1360 0.064 Uiso 1 1 d R
H14C H 0.6279 1.1400 1.0295 0.064 Uiso 1 1 d R
C15 C 0.4341(6) 1.1482(2) 1.0365(5) 0.0328(13) Uani 1 1 d .
C16 C 0.0984(6) 1.0174(2) 0.8893(5) 0.0354(13) Uani 1 1 d .
C17 C 0.0243(7) 1.0129(3) 0.7802(6) 0.0463(16) Uani 1 1 d .
C18 C -0.1352(11) 0.9792(3) 0.5889(6) 0.065(2) Uani 1 1 d .
C19 C -0.3603(8) 0.9249(4) 0.5139(7) 0.063(2) Uani 1 1 d .
H19A H -0.3294 0.9112 0.5858 0.095 Uiso 1 1 d R
H19B H -0.4175 0.9021 0.4612 0.095 Uiso 1 1 d R
H19C H -0.4139 0.9533 0.5108 0.095 Uiso 1 1 d R
C20 C -0.1243(7) 1.0274(3) 0.5774(7) 0.0494(17) Uani 1 1 d .
C21 C -0.2675(9) 1.1110(3) 0.4928(7) 0.059(2) Uani 1 1 d .
H21A H -0.2641 1.1076 0.5658 0.088 Uiso 1 1 d R
H21B H -0.3626 1.1161 0.4430 0.088 Uiso 1 1 d R
H21C H -0.2115 1.1380 0.4900 0.088 Uiso 1 1 d R
C22 C 0.9494(8) 0.2305(3) 0.2296(8) 0.060(2) Uani 1 1 d .
H22A H 0.9302 0.2250 0.1530 0.072 Uiso 1 1 calc R
H22B H 0.9390 0.2644 0.2407 0.072 Uiso 1 1 calc R
C23 C 0.8556(9) 0.2017(3) 0.2649(8) 0.060(2) Uani 1 1 d .
H23A H 0.7995 0.2226 0.2900 0.072 Uiso 1 1 calc R
H23B H 0.7931 0.1828 0.2042 0.072 Uiso 1 1 calc R
C24 C 0.9412(8) 0.1704(3) 0.3534(8) 0.064(2) Uani 1 1 d .
H24A H 0.9147 0.1373 0.3334 0.077 Uiso 1 1 calc R
H24B H 0.9247 0.1775 0.4188 0.077 Uiso 1 1 calc R
C25 C 1.0894(9) 0.1766(3) 0.3760(8) 0.063(2) Uani 1 1 d .
H25A H 1.1409 0.1867 0.4509 0.075 Uiso 1 1 calc R
H25B H 1.1300 0.1471 0.3629 0.075 Uiso 1 1 calc R
Cl1 Cl 0.78856(18) 0.81468(7) 1.29154(15) 0.0504(4) Uani 1 1 d .
N1 N 0.5061(6) 0.86748(19) 1.1995(5) 0.0435(13) Uani 1 1 d .
N2 N 0.5990(6) 0.90065(19) 1.1985(4) 0.0385(12) Uani 1 1 d .
H2 H 0.6777 0.8948 1.1936 0.046 Uiso 1 1 calc R
N3 N 0.3882(6) 1.1838(2) 0.9594(5) 0.0437(13) Uani 1 1 d .
N4 N 0.2735(6) 1.2008(2) 0.9648(5) 0.0479(14) Uani 1 1 d .
H4 H 0.2264 1.2239 0.9241 0.058 Uiso 1 1 calc R
O1 O 0.4752(6) 0.76297(19) 1.3692(4) 0.0507(12) Uani 1 1 d .
O2 O 0.6018(5) 0.68524(18) 1.1419(4) 0.0517(13) Uani 1 1 d .
O3 O 0.2507(5) 0.7666(2) 1.0184(4) 0.0519(12) Uani 1 1 d .
O4 O 1.0894(6) 0.21379(19) 0.2991(5) 0.0596(15) Uani 1 1 d .
Re1 Re 0.54584(3) 0.791206(9) 1.17322(2) 0.03902(11) Uani 1 1 d .
S1 S 0.31342(18) 0.98417(6) 1.22812(14) 0.0421(4) Uani 1 1 d .
S2 S 0.14913(19) 0.97124(6) 0.98477(15) 0.0459(4) Uani 1 1 d .
S3 S 0.15997(17) 1.07505(6) 0.94105(13) 0.0376(3) Uani 1 1 d .
S4 S -0.0382(2) 0.95678(7) 0.71986(16) 0.0510(4) Uani 1 1 d .
S5 S -0.01264(19) 1.06048(7) 0.69047(15) 0.0484(4) Uani 1 1 d .
S6 S -0.21864(19) 0.93971(7) 0.48478(15) 0.0491(4) Uani 1 1 d .
S7 S -0.2034(2) 1.05907(7) 0.45499(15) 0.0515(5) Uani 1 1 d .
S8 S 0.33461(17) 1.09903(6) 1.17569(13) 0.0407(4) Uani 1 1 d .

loop_
_atom_site_aniso_label
_atom_site_aniso_U_11
_atom_site_aniso_U_22
_atom_site_aniso_U_33
_atom_site_aniso_U_23
_atom_site_aniso_U_13
_atom_site_aniso_U_12
C1 0.049(4) 0.036(3) 0.042(4) -0.013(3) 0.023(3) -0.011(3)
C2 0.046(4) 0.051(4) 0.048(4) -0.002(3) 0.016(3) 0.006(3)
C3 0.042(4) 0.050(4) 0.040(4) 0.004(3) 0.015(3) -0.003(3)
C4 0.043(3) 0.053(4) 0.042(4) -0.004(3) 0.020(3) 0.017(3)
C5 0.052(4) 0.038(4) 0.062(5) -0.007(3) 0.017(4) -0.009(3)
C6 0.053(4) 0.025(3) 0.046(4) 0.013(3) 0.019(3) 0.002(3)
C7 0.051(3) 0.024(3) 0.028(3) 0.001(2) 0.010(3) 0.004(2)
C8 0.050(4) 0.032(3) 0.047(4) -0.002(3) 0.024(3) 0.001(3)
C9 0.052(4) 0.030(3) 0.034(3) -0.005(3) 0.019(3) 0.012(3)
C10 0.049(4) 0.043(4) 0.033(3) -0.009(3) 0.020(3) -0.001(3)
C11 0.049(4) 0.034(3) 0.040(4) -0.005(3) 0.011(3) 0.000(3)
C12 0.038(3) 0.043(4) 0.070(5) -0.011(4) 0.021(3) 0.002(3)
C13 0.048(3) 0.033(3) 0.036(3) -0.006(3) 0.014(3) -0.006(3)
C14 0.041(3) 0.045(4) 0.037(3) -0.010(3) 0.009(3) 0.015(3)
C15 0.030(3) 0.019(3) 0.046(3) -0.005(2) 0.011(2) 0.006(2)
C16 0.026(3) 0.041(3) 0.037(3) 0.004(3) 0.012(2) 0.011(2)
C17 0.044(3) 0.044(4) 0.053(4) 0.001(3) 0.021(3) -0.001(3)
C18 0.100(6) 0.054(5) 0.034(4) 0.003(3) 0.018(4) -0.013(4)
C19 0.047(4) 0.079(6) 0.061(5) 0.003(4) 0.017(4) -0.023(4)
C20 0.050(4) 0.034(4) 0.056(4) -0.002(3) 0.011(3) 0.002(3)
C21 0.070(5) 0.051(5) 0.049(4) 0.020(4) 0.017(4) 0.008(4)
C22 0.049(4) 0.066(5) 0.064(5) -0.005(4) 0.022(4) -0.016(4)
C23 0.055(4) 0.052(5) 0.074(6) 0.017(4) 0.026(4) -0.018(4)
C24 0.047(4) 0.061(5) 0.070(5) 0.017(4) 0.007(4) -0.023(4)
C25 0.065(5) 0.049(5) 0.077(6) 0.022(4) 0.031(4) -0.022(4)
Cl1 0.0470(9) 0.0435(9) 0.0507(10) -0.0008(8) 0.0084(7) 0.0130(7)
N1 0.056(3) 0.023(3) 0.051(3) 0.006(2) 0.020(3) 0.008(2)
N2 0.059(3) 0.029(3) 0.023(2) 0.003(2) 0.011(2) 0.005(2)
N3 0.055(3) 0.038(3) 0.035(3) 0.005(2) 0.015(2) 0.004(3)
N4 0.050(3) 0.045(4) 0.047(3) 0.012(3) 0.017(3) 0.011(3)
O1 0.068(3) 0.047(3) 0.037(3) 0.011(2) 0.021(2) 0.011(2)
O2 0.062(3) 0.032(3) 0.046(3) 0.010(2) 0.006(2) 0.013(2)
O3 0.055(3) 0.058(3) 0.040(3) 0.002(2) 0.015(2) -0.005(2)
O4 0.057(3) 0.053(3) 0.049(3) 0.004(2) -0.002(2) 0.013(2)
Re1 0.04950(17) 0.03014(15) 0.03512(15) 0.00589(11) 0.01404(11) 0.00370(11)
S1 0.0511(9) 0.0391(9) 0.0366(8) 0.0057(7) 0.0177(7) 0.0131(7)
S2 0.0518(9) 0.0335(9) 0.0482(10) -0.0045(7) 0.0150(8) -0.0034(7)
S3 0.0439(8) 0.0354(8) 0.0358(8) -0.0005(6) 0.0179(6) -0.0044(6)
S4 0.0556(10) 0.0497(10) 0.0426(9) -0.0116(8) 0.0137(8) -0.0095(8)
S5 0.0499(9) 0.0483(10) 0.0440(9) -0.0035(8) 0.0149(8) -0.0090(8)
S6 0.0532(10) 0.0462(10) 0.0427(9) -0.0149(8) 0.0129(8) -0.0190(8)
S7 0.0568(10) 0.0477(10) 0.0397(9) 0.0099(8) 0.0077(8) -0.0148(8)
S8 0.0462(8) 0.0444(9) 0.0299(8) -0.0009(7) 0.0130(6) -0.0109(7)

loop_
_atom_type_symbol
_atom_type_description
_atom_type_scat_dispersion_real
_atom_type_scat_dispersion_imag
_atom_type_scat_source
C C 0.0033 0.0016 'International Tables Vol C Tables 4.2.6.8 and 6.1.1.4'
H H 0.0000 0.0000 'International Tables Vol C Tables 4.2.6.8 and 6.1.1.4'
N N 0.0061 0.0033 'International Tables Vol C Tables 4.2.6.8 and 6.1.1.4'
O O 0.0106 0.0060 'International Tables Vol C Tables 4.2.6.8 and 6.1.1.4'
S S 0.1246 0.1234 'International Tables Vol C Tables 4.2.6.8 and 6.1.1.4'
Cl Cl 0.1484 0.1585 'International Tables Vol C Tables 4.2.6.8 and 6.1.1.4'
Re Re -1.0185 7.2310 'International Tables Vol C Tables 4.2.6.8 and 6.1.1.4'

loop_
_geom_angle_atom_site_label_1
_geom_angle_atom_site_label_2
_geom_angle_atom_site_label_3
_geom_angle
_geom_angle_site_symmetry_1
_geom_angle_site_symmetry_3
O1 C1 Re1 176.2(6) . .
O2 C2 Re1 178.5(7) . .
O3 C3 Re1 175.7(7) . .
C5 C4 H4A 110.1 . .
C5 C4 H4B 109.9 . .
H4A C4 H4B 109.5 . .
C5 C4 H4C 108.5 . .
H4A C4 H4C 109.5 . .
H4B C4 H4C 109.5 . .
N1 C5 C6 106.8(6) . .
N1 C5 C4 123.5(7) . .
C6 C5 C4 129.7(7) . .
C7 C6 C5 105.3(6) . .
C7 C6 S1 129.5(5) . .
C5 C6 S1 125.2(6) . .
N2 C7 C6 109.3(6) . .
N2 C7 C8 122.5(6) . .
C6 C7 C8 128.2(6) . .
C7 C8 H8A 110.4 . .
C7 C8 H8B 109.6 . .
H8A C8 H8B 109.5 . .
C7 C8 H8C 108.4 . .
H8A C8 H8C 109.5 . .
H8B C8 H8C 109.5 . .
C10 C9 S1 122.8(5) . .
C10 C9 S2 117.7(5) . .
S1 C9 S2 119.5(4) . .
C9 C10 S3 117.0(5) . .
C9 C10 S8 124.9(5) . .
S3 C10 S8 118.1(4) . .
C13 C11 C15 108.2(6) . .
C13 C11 S8 124.6(6) . .
C15 C11 S8 125.6(5) . .
C13 C12 H12D 109.5 . .
C13 C12 H12E 109.5 . .
H12D C12 H12E 109.5 . .
C13 C12 H12F 109.5 . .
H12D C12 H12F 109.5 . .
H12E C12 H12F 109.5 . .
N4 C13 C11 103.4(6) . .
N4 C13 C12 124.7(6) . .
C11 C13 C12 131.7(7) . .
C15 C14 H14A 107.1 . .
C15 C14 H14B 109.0 . .
H14A C14 H14B 109.5 . .
C15 C14 H14C 112.4 . .
H14A C14 H14C 109.5 . .
H14B C14 H14C 109.5 . .
N3 C15 C11 107.8(5) . .
N3 C15 C14 120.8(6) . .
C11 C15 C14 131.1(6) . .
C17 C16 S2 126.4(6) . .
C17 C16 S3 118.0(5) . .
S2 C16 S3 115.5(4) . .
C16 C17 S5 123.1(6) . .
C16 C17 S4 121.6(6) . .
S5 C17 S4 115.3(4) . .
C20 C18 S6 125.6(6) . .
C20 C18 S4 115.0(6) . .
S6 C18 S4 119.0(5) . .
S6 C19 H19A 109.8 . .
S6 C19 H19B 109.6 . .
H19A C19 H19B 109.5 . .
S6 C19 H19C 109.0 . .
H19A C19 H19C 109.5 . .
H19B C19 H19C 109.5 . .
C18 C20 S7 125.0(6) . .
C18 C20 S5 118.6(6) . .
S7 C20 S5 116.2(4) . .
S7 C21 H21A 109.9 . .
S7 C21 H21B 109.1 . .
H21A C21 H21B 109.5 . .
S7 C21 H21C 109.5 . .
H21A C21 H21C 109.5 . .
H21B C21 H21C 109.5 . .
O4 C22 C23 104.1(7) . .
O4 C22 H22A 110.9 . .
C23 C22 H22A 110.9 . .
O4 C22 H22B 110.9 . .
C23 C22 H22B 110.9 . .
H22A C22 H22B 109.0 . .
C24 C23 C22 108.3(7) . .
C24 C23 H23A 110.0 . .
C22 C23 H23A 110.0 . .
C24 C23 H23B 110.0 . .
C22 C23 H23B 110.0 . .
H23A C23 H23B 108.4 . .
C23 C24 C25 110.9(7) . .
C23 C24 H24A 109.5 . .
C25 C24 H24A 109.5 . .
C23 C24 H24B 109.5 . .
C25 C24 H24B 109.5 . .
H24A C24 H24B 108.0 . .
O4 C25 C24 103.3(7) . .
O4 C25 H25A 111.1 . .
C24 C25 H25A 111.1 . .
O4 C25 H25B 111.1 . .
C24 C25 H25B 111.1 . .
H25A C25 H25B 109.1 . .
N2 N1 C5 109.0(5) . .
N2 N1 Re1 118.8(4) . .
C5 N1 Re1 131.3(5) . .
N1 N2 C7 109.3(6) . .
N1 N2 H2 125.4 . .
C7 N2 H2 125.4 . .
N4 N3 C15 106.3(6) . .
N4 N3 Re1 119.7(4) . 3_677
C15 N3 Re1 133.6(5) . 3_677
N3 N4 C13 114.3(6) . .
N3 N4 H4 122.9 . .
C13 N4 H4 122.9 . .
C25 O4 C22 113.5(6) . .
C3 Re1 C2 85.3(3) . .
C3 Re1 C1 89.7(3) . .
C2 Re1 C1 89.5(3) . .
C3 Re1 N1 95.6(3) . .
C2 Re1 N1 178.2(3) . .
C1 Re1 N1 89.0(3) . .
C3 Re1 N3 93.6(3) . 3_677
C2 Re1 N3 93.9(3) . 3_677
C1 Re1 N3 175.5(2) . 3_677
N1 Re1 N3 87.6(2) . 3_677
C3 Re1 Cl1 175.1(2) . .
C2 Re1 Cl1 97.7(2) . .
C1 Re1 Cl1 94.1(2) . .
N1 Re1 Cl1 81.49(16) . .
N3 Re1 Cl1 82.46(16) 3_677 .
C6 S1 C9 101.4(3) . .
C16 S2 C9 94.9(3) . .
C10 S3 C16 94.9(3) . .
C18 S4 C17 95.8(4) . .
C17 S5 C20 94.6(4) . .
C19 S6 C18 100.4(5) . .
C20 S7 C21 104.2(4) . .
C11 S8 C10 98.6(3) . .

loop_
_geom_bond_atom_site_label_1
_geom_bond_atom_site_label_2
_geom_bond_distance
_geom_bond_site_symmetry_2
C1 O1 1.143(9) .
C1 Re1 1.929(7) .
C2 O2 1.188(9) .
C2 Re1 1.886(8) .
C3 O3 1.164(8) .
C3 Re1 1.865(7) .
C4 C5 1.474(10) .
C4 H4A 0.9600 .
C4 H4B 0.9600 .
C4 H4C 0.9600 .
C5 N1 1.360(10) .
C5 C6 1.443(9) .
C6 C7 1.364(10) .
C6 S1 1.727(7) .
C7 N2 1.356(8) .
C7 C8 1.487(9) .
C8 H8A 0.9600 .
C8 H8B 0.9601 .
C8 H8C 0.9600 .
C9 C10 1.354(10) .
C9 S1 1.750(7) .
C9 S2 1.758(7) .
C10 S3 1.751(7) .
C10 S8 1.754(7) .
C11 C13 1.393(9) .
C11 C15 1.394(10) .
C11 S8 1.752(7) .
C12 C13 1.466(10) .
C12 H12D 0.9600 .
C12 H12E 0.9600 .
C12 H12F 0.9600 .
C13 N4 1.368(9) .
C14 C15 1.497(8) .
C14 H14A 0.9600 .
C14 H14B 0.9600 .
C14 H14C 0.9600 .
C15 N3 1.372(8) .
C16 C17 1.355(10) .
C16 S2 1.740(7) .
C16 S3 1.768(7) .
C17 S5 1.726(8) .
C17 S4 1.763(8) .
C18 C20 1.365(11) .
C18 S6 1.714(8) .
C18 S4 1.750(8) .
C19 S6 1.711(8) .
C19 H19A 0.9600 .
C19 H19B 0.9600 .
C19 H19C 0.9600 .
C20 S7 1.749(8) .
C20 S5 1.758(8) .
C21 S7 1.750(9) .
C21 H21A 0.9600 .
C21 H21B 0.9600 .
C21 H21C 0.9600 .
C22 O4 1.461(10) .
C22 C23 1.473(11) .
C22 H22A 0.9700 .
C22 H22B 0.9700 .
C23 C24 1.456(11) .
C23 H23A 0.9700 .
C23 H23B 0.9700 .
C24 C25 1.458(11) .
C24 H24A 0.9700 .
C24 H24B 0.9700 .
C25 O4 1.457(9) .
C25 H25A 0.9700 .
C25 H25B 0.9700 .
Cl1 Re1 2.4807(18) .
N1 N2 1.340(8) .
N1 Re1 2.222(5) .
N2 H2 0.8600 .
N3 N4 1.310(9) .
N3 Re1 2.237(6) 3_677
N4 H4 0.8600 .
Re1 N3 2.237(6) 3_677

loop_
_geom_torsion_atom_site_label_1
_geom_torsion_atom_site_label_2
_geom_torsion_atom_site_label_3
_geom_torsion_atom_site_label_4
_geom_torsion
_geom_torsion_site_symmetry_1
_geom_torsion_site_symmetry_4
N1 C5 C6 C7 5.5(8) . .
C4 C5 C6 C7 -177.2(8) . .
N1 C5 C6 S1 -174.1(5) . .
C4 C5 C6 S1 3.3(12) . .
C5 C6 C7 N2 -3.0(8) . .
S1 C6 C7 N2 176.5(5) . .
C5 C6 C7 C8 175.5(7) . .
S1 C6 C7 C8 -5.0(11) . .
S1 C9 C10 S3 -176.3(4) . .
S2 C9 C10 S3 3.0(8) . .
S1 C9 C10 S8 1.2(9) . .
S2 C9 C10 S8 -179.5(4) . .
C15 C11 C13 N4 -1.8(7) . .
S8 C11 C13 N4 -168.5(5) . .
C15 C11 C13 C12 -176.7(7) . .
S8 C11 C13 C12 16.5(11) . .
C13 C11 C15 N3 1.4(7) . .
S8 C11 C15 N3 168.0(5) . .
C13 C11 C15 C14 176.0(6) . .
S8 C11 C15 C14 -17.5(10) . .
S2 C16 C17 S5 -176.1(4) . .
S3 C16 C17 S5 -0.2(8) . .
S2 C16 C17 S4 2.5(9) . .
S3 C16 C17 S4 178.5(4) . .
S6 C18 C20 S7 4.4(13) . .
S4 C18 C20 S7 177.2(5) . .
S6 C18 C20 S5 -170.6(6) . .
S4 C18 C20 S5 2.2(11) . .
O4 C22 C23 C24 1.1(10) . .
C22 C23 C24 C25 -1.5(12) . .
C23 C24 C25 O4 1.3(11) . .
C6 C5 N1 N2 -6.0(8) . .
C4 C5 N1 N2 176.5(7) . .
C6 C5 N1 Re1 -174.7(5) . .
C4 C5 N1 Re1 7.8(12) . .
C5 N1 N2 C7 4.3(8) . .
Re1 N1 N2 C7 174.6(4) . .
C6 C7 N2 N1 -0.6(7) . .
C8 C7 N2 N1 -179.3(6) . .
C11 C15 N3 N4 -0.5(7) . .
C14 C15 N3 N4 -175.7(6) . .
C11 C15 N3 Re1 -172.3(5) . 3_677
C14 C15 N3 Re1 12.5(9) . 3_677
C15 N3 N4 C13 -0.7(8) . .
Re1 N3 N4 C13 172.5(4) 3_677 .
C11 C13 N4 N3 1.6(8) . .
C12 C13 N4 N3 177.0(6) . .
C24 C25 O4 C22 -0.6(10) . .
C23 C22 O4 C25 -0.3(10) . .
O3 C3 Re1 C2 24(9) . .
O3 C3 Re1 C1 -65(9) . .
O3 C3 Re1 N1 -154(9) . .
O3 C3 Re1 N3 118(9) . 3_677
O3 C3 Re1 Cl1 153(7) . .
O2 C2 Re1 C3 44(27) . .
O2 C2 Re1 C1 134(27) . .
O2 C2 Re1 N1 165(21) . .
O2 C2 Re1 N3 -49(27) . 3_677
O2 C2 Re1 Cl1 -132(27) . .
O1 C1 Re1 C3 150(9) . .
O1 C1 Re1 C2 65(9) . .
O1 C1 Re1 N1 -114(9) . .
O1 C1 Re1 N3 -73(11) . 3_677
O1 C1 Re1 Cl1 -33(9) . .
N2 N1 Re1 C3 -135.8(5) . .
C5 N1 Re1 C3 32.0(7) . .
N2 N1 Re1 C2 104(9) . .
C5 N1 Re1 C2 -88(9) . .
N2 N1 Re1 C1 134.6(5) . .
C5 N1 Re1 C1 -57.6(7) . .
N2 N1 Re1 N3 -42.4(5) . 3_677
C5 N1 Re1 N3 125.3(7) . 3_677
N2 N1 Re1 Cl1 40.3(4) . .
C5 N1 Re1 Cl1 -151.9(7) . .
C7 C6 S1 C9 78.1(7) . .
C5 C6 S1 C9 -102.5(7) . .
C10 C9 S1 C6 -123.9(6) . .
S2 C9 S1 C6 56.8(5) . .
C17 C16 S2 C9 178.2(6) . .
S3 C16 S2 C9 2.1(4) . .
C10 C9 S2 C16 -3.1(6) . .
S1 C9 S2 C16 176.3(4) . .
C9 C10 S3 C16 -1.3(6) . .
S8 C10 S3 C16 -178.9(4) . .
C17 C16 S3 C10 -177.3(5) . .
S2 C16 S3 C10 -0.9(4) . .
C20 C18 S4 C17 3.2(8) . .
S6 C18 S4 C17 176.5(6) . .
C16 C17 S4 C18 173.6(7) . .
S5 C17 S4 C18 -7.7(5) . .
C16 C17 S5 C20 -172.8(6) . .
S4 C17 S5 C20 8.5(5) . .
C18 C20 S5 C17 -6.5(8) . .
S7 C20 S5 C17 178.1(5) . .
C20 C18 S6 C19 -110.0(9) . .
S4 C18 S6 C19 77.4(7) . .
C18 C20 S7 C21 137.8(8) . .
S5 C20 S7 C21 -47.2(6) . .
C13 C11 S8 C10 86.7(6) . .
C15 C11 S8 C10 -77.8(6) . .
C9 C10 S8 C11 165.4(6) . .
S3 C10 S8 C11 -17.2(5) . .
